data_7204147
loop_
_publ_author_name
'Grins, Jekabs'
'Shen, Zhijian'
'Esmaeilzadeh, Saeid'
'Berastegui, Pedro'

_publ_section_title
;
 The structures of the Ce and La N-phases RE3Si8 -- xAlxN11 -- xO4 + x
 (x&#x2248; 1.75 for RE = Ce, x &#x2248; 1.5 for RE = La), determined
 by single-crystal X-ray and time-of-flight neutron powder diffraction,
 respectively
;
_journal_issue 9
_journal_name_full 'Journal of Materials Chemistry'
_journal_page_first 2358
_journal_paper_doi 10.1039/b102340n
_journal_volume 11
_journal_year 2001
_chemical_formula_sum 'Al1.75 Ce3 N9.25 O5.75 Si6.25'
_chemical_formula_weight 3458.92
_chemical_name_systematic
; 
? 
;
_space_group_IT_number 15
_symmetry_cell_setting monoclinic
_symmetry_space_group_name_Hall '-I 2ya'
_symmetry_space_group_name_H-M 'I 1 2/a 1'
_atom_sites_solution_primary direct
_atom_sites_solution_secondary difmap
_audit_creation_method SHELXL-97
_cell_angle_alpha 90.00
_cell_angle_beta 114.816(4)
_cell_angle_gamma 90.00
_cell_formula_units_Z 4
_cell_length_a 15.7980(10)
_cell_length_b 4.8939(3)
_cell_length_c 17.9900(10)
_cell_measurement_radiation 'Cu K\a1'
_cell_measurement_reflns_used 72
_cell_measurement_temperature 293(2)
_cell_measurement_theta_max 35.5
_cell_measurement_theta_min 5
_cell_volume 1262.44(14)
_computing_cell_refinement 'least squares from Guinier film data'
_computing_data_collection 'STOE IPDS/EXPOSE'
_computing_data_reduction 'STOE IPDS/INTEGRATE'
_computing_structure_refinement 'SHELXL-97 (Sheldrick, 1997)'
_computing_structure_solution 'SHELXS-97 (Sheldrick, 1990)'
_diffrn_ambient_temperature 293(2)
_diffrn_measured_fraction_theta_full 0.998
_diffrn_measured_fraction_theta_max 0.998
_diffrn_measurement_device_type 'STOE IPDS'
_diffrn_measurement_method 'Phi rotation'
_diffrn_radiation_monochromator graphite
_diffrn_radiation_source 'fine-focus sealed tube'
_diffrn_radiation_type MoK\a
_diffrn_radiation_wavelength 0.71073
_diffrn_reflns_av_R_equivalents 0.0274
_diffrn_reflns_av_sigmaI/netI 0.0235
_diffrn_reflns_limit_h_max 17
_diffrn_reflns_limit_h_min -17
_diffrn_reflns_limit_k_max 5
_diffrn_reflns_limit_k_min -5
_diffrn_reflns_limit_l_max 20
_diffrn_reflns_limit_l_min -20
_diffrn_reflns_number 3454
_diffrn_reflns_theta_full 23.82
_diffrn_reflns_theta_max 23.82
_diffrn_reflns_theta_min 2.49
_exptl_absorpt_coefficient_mu 11.408
_exptl_absorpt_correction_T_max 0.6677
_exptl_absorpt_correction_T_min 0.5457
_exptl_absorpt_correction_type 'numerical from crystal shape'
_exptl_absorpt_process_details X-red,1996
_exptl_crystal_colour colourless
_exptl_crystal_density_diffrn 4.550
_exptl_crystal_density_method 'not measured'
_exptl_crystal_description irregular
_exptl_crystal_F_000 1580
_refine_diff_density_max 2.070
_refine_diff_density_min -2.806
_refine_diff_density_rms 0.214
_refine_ls_extinction_method none
_refine_ls_goodness_of_fit_ref 1.045
_refine_ls_matrix_type full
_refine_ls_number_parameters 62
_refine_ls_number_reflns 977
_refine_ls_number_restraints 0
_refine_ls_restrained_S_all 1.045
_refine_ls_R_factor_all 0.0446
_refine_ls_R_factor_gt 0.0313
_refine_ls_shift/su_max 0.001
_refine_ls_shift/su_mean 0.000
_refine_ls_structure_factor_coef Fsqd
_refine_ls_weighting_details 'calc w==1/[\s^2^(Fo^2^)+(0.0174P)^2^+61.0206P] where P==(Fo^2^+2Fc^2^)/3'
_refine_ls_weighting_scheme calc
_refine_ls_wR_factor_gt 0.0639
_refine_ls_wR_factor_ref 0.0671
_reflns_number_gt 740
_reflns_number_total 977
_reflns_threshold_expression >2sigma(I)
_cod_data_source_file b102340n.txt
_cod_data_source_block phaseN
_cod_depositor_comments
;
The following automatic conversions were performed:
'_atom_site_symetry_multiplicity' tag replaced with
'_atom_site_symmetry_multiplicity'.

Automatic conversion script
Id: cif_correct_tags 1440 2010-10-19 06:21:57Z saulius 
;
_cod_original_cell_volume 1262.44(13)
_cod_original_sg_symbol_H-M I2/a
_cod_original_formula_sum 'Ce3 Si6.25 Al1.75 N9.25 O5.75'
_cod_database_code 7204147

loop_
_symmetry_equiv_pos_as_xyz
'x, y, z'
'x+1/2, -y, z'
'x+1/2, y+1/2, z+1/2'
'x+1, -y+1/2, z+1/2'
'-x, -y, -z'
'-x-1/2, y, -z'
'-x+1/2, -y+1/2, -z+1/2'
'-x, y+1/2, -z+1/2'

loop_
_atom_site_label
_atom_site_type_symbol
_atom_site_fract_x
_atom_site_fract_y
_atom_site_fract_z
_atom_site_U_iso_or_equiv
_atom_site_adp_type
_atom_site_occupancy
_atom_site_symmetry_multiplicity
_atom_site_calc_flag
_atom_site_refinement_flags
_atom_site_disorder_assembly
_atom_site_disorder_group
Ce1 Ce 0.0000 0.0000 0.0000 0.0468(3) Uani 1 2 d S . .
Ce2 Ce 0.21100(3) 0.00456(14) 0.88356(3) 0.01281(18) Uani 1 1 d . . .
T1A Si 0.14345(15) 0.4792(6) 0.97892(12) 0.0033(5) Uiso 0.78 1 d P . .
T1B Al 0.14345(15) 0.4792(6) 0.97892(12) 0.0033(5) Uiso 0.22 1 d P . .
T2A Si 0.34552(15) 0.5227(6) 0.85294(12) 0.0039(5) Uiso 0.78 1 d P . .
T2B Al 0.34552(15) 0.5227(6) 0.85294(12) 0.0039(5) Uiso 0.22 1 d P . .
T3A Si 0.49535(15) 0.5538(5) 0.79972(13) 0.0024(5) Uiso 0.78 1 d P . .
T3B Al 0.49535(15) 0.5538(5) 0.79972(13) 0.0024(5) Uiso 0.22 1 d P . .
T4A Si 0.36679(14) 0.0252(6) 0.77010(12) 0.0036(5) Uiso 0.78 1 d P . .
T4B Al 0.36679(14) 0.0252(6) 0.77010(12) 0.0036(5) Uiso 0.22 1 d P . .
X1A O 0.3954(5) 0.3931(15) 0.9501(4) 0.0111(15) Uiso 0.42 1 d P . .
X1B N 0.3954(5) 0.3931(15) 0.9501(4) 0.0111(15) Uiso 0.58 1 d P . .
X2A N 0.4304(5) 0.1726(15) 0.6075(4) 0.0099(15) Uiso 0.58 1 d P . .
X2B O 0.4304(5) 0.1726(15) 0.6075(4) 0.0099(15) Uiso 0.42 1 d P . .
X3A N 0.2307(4) 0.4527(15) 0.8205(4) 0.0104(15) Uiso 0.58 1 d P . .
X3B O 0.2307(4) 0.4527(15) 0.8205(4) 0.0104(15) Uiso 0.42 1 d P . .
X4A N 0.6435(5) 0.3707(16) 0.6479(4) 0.0136(16) Uiso 0.58 1 d P . .
X4B O 0.6435(5) 0.3707(16) 0.6479(4) 0.0136(16) Uiso 0.42 1 d P . .
X5A N 0.2500 0.337(2) 0.0000 0.013(2) Uiso 0.58 2 d SP . .
X5B O 0.2500 0.337(2) 0.0000 0.013(2) Uiso 0.42 2 d SP . .
N1 N 0.3984(5) 0.3682(17) 0.7947(4) 0.0088(16) Uiso 1 1 d . . .
N2 N 0.4447(5) 0.8461(16) 0.7409(4) 0.0095(16) Uiso 1 1 d . . .
O O 0.3536(4) 0.8146(13) 0.0232(4) 0.0125(14) Uiso 1 1 d . . .

loop_
_atom_site_aniso_label
_atom_site_aniso_U_11
_atom_site_aniso_U_22
_atom_site_aniso_U_33
_atom_site_aniso_U_23
_atom_site_aniso_U_13
_atom_site_aniso_U_12
Ce1 0.0120(4) 0.0372(6) 0.0831(8) -0.0406(7) 0.0119(5) -0.0132(5)
Ce2 0.0158(3) 0.0141(3) 0.0116(3) 0.0058(3) 0.0088(2) 0.0052(3)

loop_
_atom_type_symbol
_atom_type_description
_atom_type_scat_dispersion_real
_atom_type_scat_dispersion_imag
_atom_type_scat_source
Ce Ce -0.2486 2.6331 'International Tables Vol C Tables 4.2.6.8 and 6.1.1.4'
Si Si 0.0817 0.0704 'International Tables Vol C Tables 4.2.6.8 and 6.1.1.4'
N N 0.0061 0.0033 'International Tables Vol C Tables 4.2.6.8 and 6.1.1.4'
O O 0.0106 0.0060 'International Tables Vol C Tables 4.2.6.8 and 6.1.1.4'
Al Al 0.0645 0.0514 'International Tables Vol C Tables 4.2.6.8 and 6.1.1.4'

loop_
_exptl_crystal_face_index_h
_exptl_crystal_face_index_k
_exptl_crystal_face_index_l
_exptl_crystal_face_perp_dist
-27.00 -4.00 27.00 0.0327
4.00 -3.00 -23.00 0.0313
17.00 7.00 11.00 0.0280
-9.00 2.00 -11.00 0.0285
-2.00 2.00 13.00 0.0290
14.00 0.00 -5.00 0.0290
8.00 0.00 13.00 0.0241
-29.00 10.00 -12.00 0.0411
-23.00 -7.00 25.00 0.0267
10.00 0.00 -23.00 0.0297
-3.00 8.00 20.00 0.0283
-6.00 2.00 -29.00 0.0307
-23.00 -3.00 16.00 0.0303
19.00 -1.00 -10.00 0.0345
21.00 3.00 4.00 0.0278
-30.00 -4.00 5.00 0.0301
-21.00 0.00 2.00 0.0377
6.00 -2.00 27.00 0.0294
-3.00 12.00 16.00 0.0356
-3.00 -3.00 -28.00 0.0230

loop_
_geom_angle_atom_site_label_1
_geom_angle_atom_site_label_2
_geom_angle_atom_site_label_3
_geom_angle
_geom_angle_site_symmetry_1
_geom_angle_site_symmetry_3
_geom_angle_publ_flag
X1B Ce1 X1A 0.0(6) 6_656 6_656 ?
X1B Ce1 X1B 180.0(2) 6_656 2_454 ?
X1A Ce1 X1B 180.0(2) 6_656 2_454 ?
X1B Ce1 X1A 180.0(2) 6_656 2_454 ?
X1A Ce1 X1A 180.0(2) 6_656 2_454 ?
X1B Ce1 X1A 0.0(6) 2_454 2_454 ?
X1B Ce1 O 80.1(2) 6_656 6_645 ?
X1A Ce1 O 80.1(2) 6_656 6_645 ?
X1B Ce1 O 99.9(2) 2_454 6_645 ?
X1A Ce1 O 99.9(2) 2_454 6_645 ?
X1B Ce1 O 99.9(2) 6_656 2_465 ?
X1A Ce1 O 99.9(2) 6_656 2_465 ?
X1B Ce1 O 80.1(2) 2_454 2_465 ?
X1A Ce1 O 80.1(2) 2_454 2_465 ?
O Ce1 O 180.0(3) 6_645 2_465 ?
X1B Ce1 X4B 109.2(2) 6_656 7 ?
X1A Ce1 X4B 109.2(2) 6_656 7 ?
X1B Ce1 X4B 70.8(2) 2_454 7 ?
X1A Ce1 X4B 70.8(2) 2_454 7 ?
O Ce1 X4B 110.0(2) 6_645 7 ?
O Ce1 X4B 70.0(2) 2_465 7 ?
X1B Ce1 X4B 70.8(2) 6_656 3_444 ?
X1A Ce1 X4B 70.8(2) 6_656 3_444 ?
X1B Ce1 X4B 109.2(2) 2_454 3_444 ?
X1A Ce1 X4B 109.2(2) 2_454 3_444 ?
O Ce1 X4B 70.0(2) 6_645 3_444 ?
O Ce1 X4B 110.0(2) 2_465 3_444 ?
X4B Ce1 X4B 180.0(6) 7 3_444 ?
X1B Ce1 X4A 109.2(2) 6_656 7 ?
X1A Ce1 X4A 109.2(2) 6_656 7 ?
X1B Ce1 X4A 70.8(2) 2_454 7 ?
X1A Ce1 X4A 70.8(2) 2_454 7 ?
O Ce1 X4A 110.0(2) 6_645 7 ?
O Ce1 X4A 70.0(2) 2_465 7 ?
X4B Ce1 X4A 0.0(6) 7 7 ?
X4B Ce1 X4A 180.0(5) 3_444 7 ?
X1B Ce1 X4A 70.8(2) 6_656 3_444 ?
X1A Ce1 X4A 70.8(2) 6_656 3_444 ?
X1B Ce1 X4A 109.2(2) 2_454 3_444 ?
X1A Ce1 X4A 109.2(2) 2_454 3_444 ?
O Ce1 X4A 70.0(2) 6_645 3_444 ?
O Ce1 X4A 110.0(2) 2_465 3_444 ?
X4B Ce1 X4A 180.0(6) 7 3_444 ?
X4B Ce1 X4A 0.0(6) 3_444 3_444 ?
X4A Ce1 X4A 180.0(6) 7 3_444 ?
X1B Ce1 T1B 151.93(16) 6_656 5_556 ?
X1A Ce1 T1B 151.93(16) 6_656 5_556 ?
X1B Ce1 T1B 28.07(16) 2_454 5_556 ?
X1A Ce1 T1B 28.07(16) 2_454 5_556 ?
O Ce1 T1B 116.43(14) 6_645 5_556 ?
O Ce1 T1B 63.57(14) 2_465 5_556 ?
X4B Ce1 T1B 87.09(16) 7 5_556 ?
X4B Ce1 T1B 92.91(16) 3_444 5_556 ?
X4A Ce1 T1B 87.09(16) 7 5_556 ?
X4A Ce1 T1B 92.91(16) 3_444 5_556 ?
X1B Ce1 T1A 151.93(16) 6_656 5_556 ?
X1A Ce1 T1A 151.93(16) 6_656 5_556 ?
X1B Ce1 T1A 28.07(16) 2_454 5_556 ?
X1A Ce1 T1A 28.07(16) 2_454 5_556 ?
O Ce1 T1A 116.43(14) 6_645 5_556 ?
O Ce1 T1A 63.57(14) 2_465 5_556 ?
X4B Ce1 T1A 87.09(16) 7 5_556 ?
X4B Ce1 T1A 92.91(16) 3_444 5_556 ?
X4A Ce1 T1A 87.09(16) 7 5_556 ?
X4A Ce1 T1A 92.91(16) 3_444 5_556 ?
T1B Ce1 T1A 0.00(9) 5_556 5_556 ?
O Ce2 X5B 72.9(2) 6_646 1_556 ?
O Ce2 X5A 72.9(2) 6_646 1_556 ?
X5B Ce2 X5A 0.000(2) 1_556 1_556 ?
O Ce2 X3B 141.7(2) 6_646 . ?
X5B Ce2 X3B 77.3(2) 1_556 . ?
X5A Ce2 X3B 77.3(2) 1_556 . ?
O Ce2 X3A 141.7(2) 6_646 . ?
X5B Ce2 X3A 77.3(2) 1_556 . ?
X5A Ce2 X3A 77.3(2) 1_556 . ?
X3B Ce2 X3A 0.0(3) . . ?
O Ce2 X4B 133.4(2) 6_646 8_646 ?
X5B Ce2 X4B 113.79(16) 1_556 8_646 ?
X5A Ce2 X4B 113.79(16) 1_556 8_646 ?
X3B Ce2 X4B 80.8(2) . 8_646 ?
X3A Ce2 X4B 80.8(2) . 8_646 ?
O Ce2 X4A 133.4(2) 6_646 8_646 ?
X5B Ce2 X4A 113.79(16) 1_556 8_646 ?
X5A Ce2 X4A 113.79(16) 1_556 8_646 ?
X3B Ce2 X4A 80.8(2) . 8_646 ?
X3A Ce2 X4A 80.8(2) . 8_646 ?
X4B Ce2 X4A 0.0(4) 8_646 8_646 ?
O Ce2 O 70.5(2) 6_646 1_546 ?
X5B Ce2 O 68.7(2) 1_556 1_546 ?
X5A Ce2 O 68.7(2) 1_556 1_546 ?
X3B Ce2 O 119.6(2) . 1_546 ?
X3A Ce2 O 119.6(2) . 1_546 ?
X4B Ce2 O 70.2(2) 8_646 1_546 ?
X4A Ce2 O 70.2(2) 8_646 1_546 ?
O Ce2 X2B 66.9(2) 6_646 7_556 ?
X5B Ce2 X2B 60.57(16) 1_556 7_556 ?
X5A Ce2 X2B 60.57(16) 1_556 7_556 ?
X3B Ce2 X2B 77.8(2) . 7_556 ?
X3A Ce2 X2B 77.8(2) . 7_556 ?
X4B Ce2 X2B 158.6(2) 8_646 7_556 ?
X4A Ce2 X2B 158.6(2) 8_646 7_556 ?
O Ce2 X2B 120.54(19) 1_546 7_556 ?
O Ce2 X2A 66.9(2) 6_646 7_556 ?
X5B Ce2 X2A 60.57(16) 1_556 7_556 ?
X5A Ce2 X2A 60.57(16) 1_556 7_556 ?
X3B Ce2 X2A 77.8(2) . 7_556 ?
X3A Ce2 X2A 77.8(2) . 7_556 ?
X4B Ce2 X2A 158.6(2) 8_646 7_556 ?
X4A Ce2 X2A 158.6(2) 8_646 7_556 ?
O Ce2 X2A 120.54(19) 1_546 7_556 ?
X2B Ce2 X2A 0.0(3) 7_556 7_556 ?
O Ce2 X3A 93.2(2) 6_646 1_545 ?
X5B Ce2 X3A 150.5(2) 1_556 1_545 ?
X5A Ce2 X3A 150.5(2) 1_556 1_545 ?
X3B Ce2 X3A 123.8(2) . 1_545 ?
X3A Ce2 X3A 123.8(2) . 1_545 ?
X4B Ce2 X3A 57.5(2) 8_646 1_545 ?
X4A Ce2 X3A 57.5(2) 8_646 1_545 ?
O Ce2 X3A 82.25(18) 1_546 1_545 ?
X2B Ce2 X3A 138.1(2) 7_556 1_545 ?
X2A Ce2 X3A 138.1(2) 7_556 1_545 ?
O Ce2 N1 125.8(2) 6_646 7_556 ?
X5B Ce2 N1 125.8(2) 1_556 7_556 ?
X5A Ce2 N1 125.8(2) 1_556 7_556 ?
X3B Ce2 N1 57.9(2) . 7_556 ?
X3A Ce2 N1 57.9(2) . 7_556 ?
X4B Ce2 N1 89.1(2) 8_646 7_556 ?
X4A Ce2 N1 89.1(2) 8_646 7_556 ?
O Ce2 N1 159.0(2) 1_546 7_556 ?
X2B Ce2 N1 80.1(2) 7_556 7_556 ?
X2A Ce2 N1 80.1(2) 7_556 7_556 ?
X3A Ce2 N1 83.5(2) 1_545 7_556 ?
O T1A X2B 115.9(4) 6_656 7_556 ?
O T1A X2A 115.9(4) 6_656 7_556 ?
X2B T1A X2A 0.0(7) 7_556 7_556 ?
O T1A X1B 106.9(4) 6_656 6_657 ?
X2B T1A X1B 105.0(4) 7_556 6_657 ?
X2A T1A X1B 105.0(4) 7_556 6_657 ?
O T1A X1A 106.9(4) 6_656 6_657 ?
X2B T1A X1A 105.0(4) 7_556 6_657 ?
X2A T1A X1A 105.0(4) 7_556 6_657 ?
X1B T1A X1A 0.0(6) 6_657 6_657 ?
O T1A X5B 112.1(4) 6_656 1_556 ?
X2B T1A X5B 105.2(3) 7_556 1_556 ?
X2A T1A X5B 105.2(3) 7_556 1_556 ?
X1B T1A X5B 111.6(3) 6_657 1_556 ?
X1A T1A X5B 111.6(3) 6_657 1_556 ?
O T1A X5A 112.1(4) 6_656 1_556 ?
X2B T1A X5A 105.2(3) 7_556 1_556 ?
X2A T1A X5A 105.2(3) 7_556 1_556 ?
X1B T1A X5A 111.6(3) 6_657 1_556 ?
X1A T1A X5A 111.6(3) 6_657 1_556 ?
X5B T1A X5A 0.0(7) 1_556 1_556 ?
O T1A Ce2 132.0(3) 6_656 . ?
X2B T1A Ce2 57.3(2) 7_556 . ?
X2A T1A Ce2 57.3(2) 7_556 . ?
X1B T1A Ce2 121.0(3) 6_657 . ?
X1A T1A Ce2 121.0(3) 6_657 . ?
X5B T1A Ce2 47.9(2) 1_556 . ?
X5A T1A Ce2 47.9(2) 1_556 . ?
O T1A Ce1 136.1(3) 6_656 1_556 ?
X2B T1A Ce1 63.8(2) 7_556 1_556 ?
X2A T1A Ce1 63.8(2) 7_556 1_556 ?
X1B T1A Ce1 43.1(3) 6_657 1_556 ?
X1A T1A Ce1 43.1(3) 6_657 1_556 ?
X5B T1A Ce1 109.6(3) 1_556 1_556 ?
X5A T1A Ce1 109.6(3) 1_556 1_556 ?
Ce2 T1A Ce1 87.06(6) . 1_556 ?
O T1A Ce2 132.0(3) 6_656 6_657 ?
X2B T1A Ce2 111.1(3) 7_556 6_657 ?
X2A T1A Ce2 111.1(3) 7_556 6_657 ?
X1B T1A Ce2 68.6(3) 6_657 6_657 ?
X1A T1A Ce2 68.6(3) 6_657 6_657 ?
X5B T1A Ce2 43.4(2) 1_556 6_657 ?
X5A T1A Ce2 43.4(2) 1_556 6_657 ?
Ce2 T1A Ce2 68.85(5) . 6_657 ?
Ce1 T1A Ce2 74.41(5) 1_556 6_657 ?
O T1A Ce2 40.2(2) 6_656 1_565 ?
X2B T1A Ce2 96.2(3) 7_556 1_565 ?
X2A T1A Ce2 96.2(3) 7_556 1_565 ?
X1B T1A Ce2 147.0(3) 6_657 1_565 ?
X1A T1A Ce2 147.0(3) 6_657 1_565 ?
X5B T1A Ce2 86.1(3) 1_556 1_565 ?
X5A T1A Ce2 86.1(3) 1_556 1_565 ?
Ce2 T1A Ce2 91.75(5) . 1_565 ?
Ce1 T1A Ce2 156.80(7) 1_556 1_565 ?
Ce2 T1A Ce2 126.51(6) 6_657 1_565 ?
O T1B X2B 115.9(4) 6_656 7_556 ?
O T1B X2A 115.9(4) 6_656 7_556 ?
X2B T1B X2A 0.0(7) 7_556 7_556 ?
O T1B X1B 106.9(4) 6_656 6_657 ?
X2B T1B X1B 105.0(4) 7_556 6_657 ?
X2A T1B X1B 105.0(4) 7_556 6_657 ?
O T1B X1A 106.9(4) 6_656 6_657 ?
X2B T1B X1A 105.0(4) 7_556 6_657 ?
X2A T1B X1A 105.0(4) 7_556 6_657 ?
X1B T1B X1A 0.0(6) 6_657 6_657 ?
O T1B X5B 112.1(4) 6_656 1_556 ?
X2B T1B X5B 105.2(3) 7_556 1_556 ?
X2A T1B X5B 105.2(3) 7_556 1_556 ?
X1B T1B X5B 111.6(3) 6_657 1_556 ?
X1A T1B X5B 111.6(3) 6_657 1_556 ?
O T1B X5A 112.1(4) 6_656 1_556 ?
X2B T1B X5A 105.2(3) 7_556 1_556 ?
X2A T1B X5A 105.2(3) 7_556 1_556 ?
X1B T1B X5A 111.6(3) 6_657 1_556 ?
X1A T1B X5A 111.6(3) 6_657 1_556 ?
X5B T1B X5A 0.0(7) 1_556 1_556 ?
O T1B T2B 87.8(2) 6_656 6_657 ?
X2B T1B T2B 134.3(3) 7_556 6_657 ?
X2A T1B T2B 134.3(3) 7_556 6_657 ?
X1B T1B T2B 29.4(3) 6_657 6_657 ?
X1A T1B T2B 29.4(3) 6_657 6_657 ?
X5B T1B T2B 99.91(10) 1_556 6_657 ?
X5A T1B T2B 99.91(10) 1_556 6_657 ?
O T1B Ce2 132.0(3) 6_656 . ?
X2B T1B Ce2 57.3(2) 7_556 . ?
X2A T1B Ce2 57.3(2) 7_556 . ?
X1B T1B Ce2 121.0(3) 6_657 . ?
X1A T1B Ce2 121.0(3) 6_657 . ?
X5B T1B Ce2 47.9(2) 1_556 . ?
X5A T1B Ce2 47.9(2) 1_556 . ?
T2B T1B Ce2 133.16(10) 6_657 . ?
O T1B Ce1 136.1(3) 6_656 1_556 ?
X2B T1B Ce1 63.8(2) 7_556 1_556 ?
X2A T1B Ce1 63.8(2) 7_556 1_556 ?
X1B T1B Ce1 43.1(3) 6_657 1_556 ?
X1A T1B Ce1 43.1(3) 6_657 1_556 ?
X5B T1B Ce1 109.6(3) 1_556 1_556 ?
X5A T1B Ce1 109.6(3) 1_556 1_556 ?
T2B T1B Ce1 72.02(7) 6_657 1_556 ?
Ce2 T1B Ce1 87.06(6) . 1_556 ?
O T1B Ce2 132.0(3) 6_656 6_657 ?
X2B T1B Ce2 111.1(3) 7_556 6_657 ?
X2A T1B Ce2 111.1(3) 7_556 6_657 ?
X1B T1B Ce2 68.6(3) 6_657 6_657 ?
X1A T1B Ce2 68.6(3) 6_657 6_657 ?
X5B T1B Ce2 43.4(2) 1_556 6_657 ?
X5A T1B Ce2 43.4(2) 1_556 6_657 ?
T2B T1B Ce2 65.34(6) 6_657 6_657 ?
Ce2 T1B Ce2 68.85(5) . 6_657 ?
Ce1 T1B Ce2 74.41(5) 1_556 6_657 ?
O T1B Ce2 40.2(2) 6_656 1_565 ?
X2B T1B Ce2 96.2(3) 7_556 1_565 ?
X2A T1B Ce2 96.2(3) 7_556 1_565 ?
X1B T1B Ce2 147.0(3) 6_657 1_565 ?
X1A T1B Ce2 147.0(3) 6_657 1_565 ?
X5B T1B Ce2 86.1(3) 1_556 1_565 ?
X5A T1B Ce2 86.1(3) 1_556 1_565 ?
T2B T1B Ce2 123.27(10) 6_657 1_565 ?
Ce2 T1B Ce2 91.75(5) . 1_565 ?
Ce1 T1B Ce2 156.80(7) 1_556 1_565 ?
Ce2 T1B Ce2 126.51(6) 6_657 1_565 ?
X3B T2A X3A 0.0(5) . . ?
X3B T2A X1B 104.2(3) . . ?
X3A T2A X1B 104.2(3) . . ?
X3B T2A X1A 104.2(3) . . ?
X3A T2A X1A 104.2(3) . . ?
X1B T2A X1A 0.0(5) . . ?
X3B T2A X4B 107.3(4) . 8_656 ?
X3A T2A X4B 107.3(4) . 8_656 ?
X1B T2A X4B 111.9(4) . 8_656 ?
X1A T2A X4B 111.9(4) . 8_656 ?
X3B T2A X4A 107.3(4) . 8_656 ?
X3A T2A X4A 107.3(4) . 8_656 ?
X1B T2A X4A 111.9(4) . 8_656 ?
X1A T2A X4A 111.9(4) . 8_656 ?
X4B T2A X4A 0.0(5) 8_656 8_656 ?
X3B T2A N1 114.6(4) . . ?
X3A T2A N1 114.6(4) . . ?
X1B T2A N1 108.6(4) . . ?
X1A T2A N1 108.6(4) . . ?
X4B T2A N1 110.3(4) 8_656 . ?
X4A T2A N1 110.3(4) 8_656 . ?
X3B T2A T3B 143.3(2) . . ?
X3A T2A T3B 143.3(2) . . ?
X1B T2A T3B 105.5(2) . . ?
X1A T2A T3B 105.5(2) . . ?
X4B T2A T3B 81.1(3) 8_656 . ?
X4A T2A T3B 81.1(3) 8_656 . ?
N1 T2A T3B 34.0(3) . . ?
X3B T2A Ce2 62.6(3) . 1_565 ?
X3A T2A Ce2 62.6(3) . 1_565 ?
X1B T2A Ce2 98.3(3) . 1_565 ?
X1A T2A Ce2 98.3(3) . 1_565 ?
X4B T2A Ce2 51.6(2) 8_656 1_565 ?
X4A T2A Ce2 51.6(2) 8_656 1_565 ?
N1 T2A Ce2 152.5(3) . 1_565 ?
T3B T2A Ce2 132.36(10) . 1_565 ?
X3B T2A Ce2 43.3(2) . . ?
X3A T2A Ce2 43.3(2) . . ?
X1B T2A Ce2 67.6(3) . . ?
X1A T2A Ce2 67.6(3) . . ?
X4B T2A Ce2 142.5(3) 8_656 . ?
X4A T2A Ce2 142.5(3) 8_656 . ?
N1 T2A Ce2 104.7(3) . . ?
T3B T2A Ce2 136.27(10) . . ?
Ce2 T2A Ce2 90.86(5) 1_565 . ?
X3B T2B X3A 0.0(5) . . ?
X3B T2B X1B 104.2(3) . . ?
X3A T2B X1B 104.2(3) . . ?
X3B T2B X1A 104.2(3) . . ?
X3A T2B X1A 104.2(3) . . ?
X1B T2B X1A 0.0(5) . . ?
X3B T2B X4B 107.3(4) . 8_656 ?
X3A T2B X4B 107.3(4) . 8_656 ?
X1B T2B X4B 111.9(4) . 8_656 ?
X1A T2B X4B 111.9(4) . 8_656 ?
X3B T2B X4A 107.3(4) . 8_656 ?
X3A T2B X4A 107.3(4) . 8_656 ?
X1B T2B X4A 111.9(4) . 8_656 ?
X1A T2B X4A 111.9(4) . 8_656 ?
X4B T2B X4A 0.0(5) 8_656 8_656 ?
X3B T2B N1 114.6(4) . . ?
X3A T2B N1 114.6(4) . . ?
X1B T2B N1 108.6(4) . . ?
X1A T2B N1 108.6(4) . . ?
X4B T2B N1 110.3(4) 8_656 . ?
X4A T2B N1 110.3(4) 8_656 . ?
X3B T2B T3B 143.3(2) . . ?
X3A T2B T3B 143.3(2) . . ?
X1B T2B T3B 105.5(2) . . ?
X1A T2B T3B 105.5(2) . . ?
X4B T2B T3B 81.1(3) 8_656 . ?
X4A T2B T3B 81.1(3) 8_656 . ?
N1 T2B T3B 34.0(3) . . ?
X3B T2B T3A 143.3(2) . . ?
X3A T2B T3A 143.3(2) . . ?
X1B T2B T3A 105.5(2) . . ?
X1A T2B T3A 105.5(2) . . ?
X4B T2B T3A 81.1(3) 8_656 . ?
X4A T2B T3A 81.1(3) 8_656 . ?
N1 T2B T3A 34.0(3) . . ?
T3B T2B T3A 0.00(7) . . ?
X3B T2B T4B 89.5(3) . . ?
X3A T2B T4B 89.5(3) . . ?
X1B T2B T4B 96.3(3) . . ?
X1A T2B T4B 96.3(3) . . ?
X4B T2B T4B 141.6(3) 8_656 . ?
X4A T2B T4B 141.6(3) 8_656 . ?
N1 T2B T4B 33.0(3) . . ?
T3B T2B T4B 66.11(8) . . ?
T3A T2B T4B 66.11(8) . . ?
X3B T2B T1B 86.1(2) . 6_657 ?
X3A T2B T1B 86.1(2) . 6_657 ?
X1B T2B T1B 29.0(2) . 6_657 ?
X1A T2B T1B 29.0(2) . 6_657 ?
X4B T2B T1B 96.8(3) 8_656 6_657 ?
X4A T2B T1B 96.8(3) 8_656 6_657 ?
N1 T2B T1B 137.5(3) . 6_657 ?
T3B T2B T1B 129.27(9) . 6_657 ?
T3A T2B T1B 129.27(9) . 6_657 ?
T4B T2B T1B 119.11(11) . 6_657 ?
X3B T2B T4B 109.0(3) . 1_565 ?
X3A T2B T4B 109.0(3) . 1_565 ?
X1B T2B T4B 136.1(3) . 1_565 ?
X1A T2B T4B 136.1(3) . 1_565 ?
X4B T2B T4B 30.4(2) 8_656 1_565 ?
X4A T2B T4B 30.4(2) 8_656 1_565 ?
N1 T2B T4B 82.8(3) . 1_565 ?
T3B T2B T4B 60.76(8) . 1_565 ?
T3A T2B T4B 60.76(8) . 1_565 ?
T4B T2B T4B 111.70(9) . 1_565 ?
T1B T2B T4B 127.00(11) 6_657 1_565 ?
X2B T3A X2A 0.0(4) 8_656 8_656 ?
X2B T3A N2 109.9(4) 8_656 8_646 ?
X2A T3A N2 109.9(4) 8_656 8_646 ?
X2B T3A N1 117.3(4) 8_656 . ?
X2A T3A N1 117.3(4) 8_656 . ?
N2 T3A N1 107.1(4) 8_646 . ?
X2B T3A N2 105.5(4) 8_656 . ?
X2A T3A N2 105.5(4) 8_656 . ?
N2 T3A N2 114.3(2) 8_646 . ?
N1 T3A N2 102.9(4) . . ?
X2B T3A T2B 90.9(2) 8_656 . ?
X2A T3A T2B 90.9(2) 8_656 . ?
N2 T3A T2B 140.2(3) 8_646 . ?
N1 T3A T2B 34.3(3) . . ?
N2 T3A T2B 90.7(3) . . ?
X2B T3B X2A 0.0(4) 8_656 8_656 ?
X2B T3B N2 109.9(4) 8_656 8_646 ?
X2A T3B N2 109.9(4) 8_656 8_646 ?
X2B T3B N1 117.3(4) 8_656 . ?
X2A T3B N1 117.3(4) 8_656 . ?
N2 T3B N1 107.1(4) 8_646 . ?
X2B T3B N2 105.5(4) 8_656 . ?
X2A T3B N2 105.5(4) 8_656 . ?
N2 T3B N2 114.3(2) 8_646 . ?
N1 T3B N2 102.9(4) . . ?
X2B T3B T2A 90.9(2) 8_656 . ?
X2A T3B T2A 90.9(2) 8_656 . ?
N2 T3B T2A 140.2(3) 8_646 . ?
N1 T3B T2A 34.3(3) . . ?
N2 T3B T2A 90.7(3) . . ?
X2B T3B T2B 90.9(2) 8_656 . ?
X2A T3B T2B 90.9(2) 8_656 . ?
N2 T3B T2B 140.2(3) 8_646 . ?
N1 T3B T2B 34.3(3) . . ?
N2 T3B T2B 90.7(3) . . ?
T2A T3B T2B 0.00(3) . . ?
X2B T3B T4B 96.1(2) 8_656 8_656 ?
X2A T3B T4B 96.1(2) 8_656 8_656 ?
N2 T3B T4B 33.2(3) 8_646 8_656 ?
N1 T3B T4B 138.0(3) . 8_656 ?
N2 T3B T4B 90.8(3) . 8_656 ?
T2A T3B T4B 172.11(11) . 8_656 ?
T2B T3B T4B 172.11(11) . 8_656 ?
X2B T3B T4B 92.8(3) 8_656 1_565 ?
X2A T3B T4B 92.8(3) 8_656 1_565 ?
N2 T3B T4B 145.9(3) 8_646 1_565 ?
N1 T3B T4B 82.9(3) . 1_565 ?
N2 T3B T4B 32.5(3) . 1_565 ?
T2A T3B T4B 60.63(8) . 1_565 ?
T2B T3B T4B 60.63(8) . 1_565 ?
T4B T3B T4B 122.26(11) 8_656 1_565 ?
X2B T3B Ce2 158.9(3) 8_656 7_556 ?
X2A T3B Ce2 158.9(3) 8_656 7_556 ?
N2 T3B Ce2 90.7(3) 8_646 7_556 ?
N1 T3B Ce2 57.8(2) . 7_556 ?
N2 T3B Ce2 59.8(3) . 7_556 ?
T2A T3B Ce2 75.16(6) . 7_556 ?
T2B T3B Ce2 75.16(6) . 7_556 ?
T4B T3B Ce2 98.97(7) 8_656 7_556 ?
T4B T3B Ce2 66.61(6) 1_565 7_556 ?
X3B T4A X3A 0.0(4) 7_556 7_556 ?
X3B T4A X4B 118.2(3) 7_556 8_646 ?
X3A T4A X4B 118.2(3) 7_556 8_646 ?
X3B T4A X4A 118.2(3) 7_556 8_646 ?
X3A T4A X4A 118.2(3) 7_556 8_646 ?
X4B T4A X4A 0.0(7) 8_646 8_646 ?
X3B T4A N1 103.1(4) 7_556 . ?
X3A T4A N1 103.1(4) 7_556 . ?
X4B T4A N1 108.8(4) 8_646 . ?
X4A T4A N1 108.8(4) 8_646 . ?
X3B T4A N2 102.0(3) 7_556 1_545 ?
X3A T4A N2 102.0(3) 7_556 1_545 ?
X4B T4A N2 111.4(4) 8_646 1_545 ?
X4A T4A N2 111.4(4) 8_646 1_545 ?
N1 T4A N2 113.0(4) . 1_545 ?
X3B T4A Ce2 46.4(2) 7_556 7_556 ?
X3A T4A Ce2 46.4(2) 7_556 7_556 ?
X4B T4A Ce2 149.2(3) 8_646 7_556 ?
X4A T4A Ce2 149.2(3) 8_646 7_556 ?
N1 T4A Ce2 61.7(2) . 7_556 ?
N2 T4A Ce2 98.8(3) 1_545 7_556 ?
X3B T4B X3A 0.0(4) 7_556 7_556 ?
X3B T4B X4B 118.2(3) 7_556 8_646 ?
X3A T4B X4B 118.2(3) 7_556 8_646 ?
X3B T4B X4A 118.2(3) 7_556 8_646 ?
X3A T4B X4A 118.2(3) 7_556 8_646 ?
X4B T4B X4A 0.0(7) 8_646 8_646 ?
X3B T4B N1 103.1(4) 7_556 . ?
X3A T4B N1 103.1(4) 7_556 . ?
X4B T4B N1 108.8(4) 8_646 . ?
X4A T4B N1 108.8(4) 8_646 . ?
X3B T4B N2 102.0(3) 7_556 1_545 ?
X3A T4B N2 102.0(3) 7_556 1_545 ?
X4B T4B N2 111.4(4) 8_646 1_545 ?
X4A T4B N2 111.4(4) 8_646 1_545 ?
N1 T4B N2 113.0(4) . 1_545 ?
X3B T4B T3B 97.0(2) 7_556 8_646 ?
X3A T4B T3B 97.0(2) 7_556 8_646 ?
X4B T4B T3B 137.6(3) 8_646 8_646 ?
X4A T4B T3B 137.6(3) 8_646 8_646 ?
N1 T4B T3B 83.1(3) . 8_646 ?
N2 T4B T3B 32.9(3) 1_545 8_646 ?
X3B T4B T2B 100.5(3) 7_556 . ?
X3A T4B T2B 100.5(3) 7_556 . ?
X4B T4B T2B 81.8(3) 8_646 . ?
X4A T4B T2B 81.8(3) 8_646 . ?
N1 T4B T2B 33.1(2) . . ?
N2 T4B T2B 143.6(3) 1_545 . ?
T3B T4B T2B 116.05(11) 8_646 . ?
X3B T4B T2B 106.5(3) 7_556 1_545 ?
X3A T4B T2B 106.5(3) 7_556 1_545 ?
X4B T4B T2B 30.2(3) 8_646 1_545 ?
X4A T4B T2B 30.2(3) 8_646 1_545 ?
N1 T4B T2B 138.3(3) . 1_545 ?
N2 T4B T2B 88.7(3) 1_545 1_545 ?
T3B T4B T2B 120.97(11) 8_646 1_545 ?
T2B T4B T2B 111.70(9) . 1_545 ?
X3B T4B T3B 119.6(3) 7_556 1_545 ?
X3A T4B T3B 119.6(3) 7_556 1_545 ?
X4B T4B T3B 79.0(3) 8_646 1_545 ?
X4A T4B T3B 79.0(3) 8_646 1_545 ?
N1 T4B T3B 126.7(3) . 1_545 ?
N2 T4B T3B 32.5(3) 1_545 1_545 ?
T3B T4B T3B 62.62(7) 8_646 1_545 ?
T2B T4B T3B 139.96(9) . 1_545 ?
T2B T4B T3B 58.61(8) 1_545 1_545 ?
X3B T4B Ce2 46.4(2) 7_556 7_556 ?
X3A T4B Ce2 46.4(2) 7_556 7_556 ?
X4B T4B Ce2 149.2(3) 8_646 7_556 ?
X4A T4B Ce2 149.2(3) 8_646 7_556 ?
N1 T4B Ce2 61.7(2) . 7_556 ?
N2 T4B Ce2 98.8(3) 1_545 7_556 ?
T3B T4B Ce2 72.58(7) 8_646 7_556 ?
T2B T4B Ce2 76.90(8) . 7_556 ?
T2B T4B Ce2 152.82(9) 1_545 7_556 ?
T3B T4B Ce2 131.09(8) 1_545 7_556 ?
T1B X1A T1A 0.00(11) 6_657 6_657 ?
T1B X1A T2A 121.6(4) 6_657 . ?
T1A X1A T2A 121.6(4) 6_657 . ?
T1B X1A T2B 121.6(4) 6_657 . ?
T1A X1A T2B 121.6(4) 6_657 . ?
T2A X1A T2B 0.0(2) . . ?
T1B X1A Ce1 108.8(3) 6_657 2_556 ?
T1A X1A Ce1 108.8(3) 6_657 2_556 ?
T2A X1A Ce1 128.1(4) . 2_556 ?
T2B X1A Ce1 128.1(4) . 2_556 ?
T1B X1B T1A 0.00(11) 6_657 6_657 ?
T1B X1B T2A 121.6(4) 6_657 . ?
T1A X1B T2A 121.6(4) 6_657 . ?
T1B X1B T2B 121.6(4) 6_657 . ?
T1A X1B T2B 121.6(4) 6_657 . ?
T2A X1B T2B 0.0(2) . . ?
T1B X1B Ce1 108.8(3) 6_657 2_556 ?
T1A X1B Ce1 108.8(3) 6_657 2_556 ?
T2A X1B Ce1 128.1(4) . 2_556 ?
T2B X1B Ce1 128.1(4) . 2_556 ?
T1B X2A T1A 0.0(2) 7_556 7_556 ?
T1B X2A T3B 133.5(5) 7_556 8_646 ?
T1A X2A T3B 133.5(5) 7_556 8_646 ?
T1B X2A T3A 133.5(5) 7_556 8_646 ?
T1A X2A T3A 133.5(5) 7_556 8_646 ?
T3B X2A T3A 0.00(19) 8_646 8_646 ?
T1B X2A Ce2 92.4(3) 7_556 7_556 ?
T1A X2A Ce2 92.4(3) 7_556 7_556 ?
T3B X2A Ce2 112.2(3) 8_646 7_556 ?
T3A X2A Ce2 112.2(3) 8_646 7_556 ?
T1B X2B T1A 0.0(2) 7_556 7_556 ?
T1B X2B T3B 133.5(5) 7_556 8_646 ?
T1A X2B T3B 133.5(5) 7_556 8_646 ?
T1B X2B T3A 133.5(5) 7_556 8_646 ?
T1A X2B T3A 133.5(5) 7_556 8_646 ?
T3B X2B T3A 0.00(19) 8_646 8_646 ?
T1B X2B Ce2 92.4(3) 7_556 7_556 ?
T1A X2B Ce2 92.4(3) 7_556 7_556 ?
T3B X2B Ce2 112.2(3) 8_646 7_556 ?
T3A X2B Ce2 112.2(3) 8_646 7_556 ?
T2B X3A T2A 0.00(14) . . ?
T2B X3A T4B 136.1(4) . 7_556 ?
T2A X3A T4B 136.1(4) . 7_556 ?
T2B X3A T4A 136.1(4) . 7_556 ?
T2A X3A T4A 136.1(4) . 7_556 ?
T4B X3A T4A 0.00(13) 7_556 7_556 ?
T2B X3A Ce2 109.6(3) . . ?
T2A X3A Ce2 109.6(3) . . ?
T4B X3A Ce2 104.4(3) 7_556 . ?
T4A X3A Ce2 104.4(3) 7_556 . ?
T2B X3A Ce2 87.3(3) . 1_565 ?
T2A X3A Ce2 87.3(3) . 1_565 ?
T4B X3A Ce2 96.3(3) 7_556 1_565 ?
T4A X3A Ce2 96.3(3) 7_556 1_565 ?
Ce2 X3A Ce2 123.8(2) . 1_565 ?
T2B X3B T2A 0.00(14) . . ?
T2B X3B T4B 136.1(4) . 7_556 ?
T2A X3B T4B 136.1(4) . 7_556 ?
T2B X3B T4A 136.1(4) . 7_556 ?
T2A X3B T4A 136.1(4) . 7_556 ?
T4B X3B T4A 0.00(13) 7_556 7_556 ?
T2B X3B Ce2 109.6(3) . . ?
T2A X3B Ce2 109.6(3) . . ?
T4B X3B Ce2 104.4(3) 7_556 . ?
T4A X3B Ce2 104.4(3) 7_556 . ?
T2B X4A T2A 0.00(15) 8_646 8_646 ?
T2B X4A T4B 119.4(4) 8_646 8_656 ?
T2A X4A T4B 119.4(4) 8_646 8_656 ?
T2B X4A T4A 119.4(4) 8_646 8_656 ?
T2A X4A T4A 119.4(4) 8_646 8_656 ?
T4B X4A T4A 0.00(12) 8_656 8_656 ?
T2B X4A Ce2 98.2(3) 8_646 8_656 ?
T2A X4A Ce2 98.2(3) 8_646 8_656 ?
T4B X4A Ce2 118.2(4) 8_656 8_656 ?
T4A X4A Ce2 118.2(4) 8_656 8_656 ?
T2B X4A Ce1 105.4(3) 8_646 3 ?
T2A X4A Ce1 105.4(3) 8_646 3 ?
T4B X4A Ce1 113.1(3) 8_656 3 ?
T4A X4A Ce1 113.1(3) 8_656 3 ?
Ce2 X4A Ce1 99.9(2) 8_656 3 ?
T2B X4B T2A 0.00(15) 8_646 8_646 ?
T2B X4B T4B 119.4(4) 8_646 8_656 ?
T2A X4B T4B 119.4(4) 8_646 8_656 ?
T2B X4B T4A 119.4(4) 8_646 8_656 ?
T2A X4B T4A 119.4(4) 8_646 8_656 ?
T4B X4B T4A 0.00(12) 8_656 8_656 ?
T2B X4B Ce2 98.2(3) 8_646 8_656 ?
T2A X4B Ce2 98.2(3) 8_646 8_656 ?
T4B X4B Ce2 118.2(4) 8_656 8_656 ?
T4A X4B Ce2 118.2(4) 8_656 8_656 ?
T2B X4B Ce1 105.4(3) 8_646 3 ?
T2A X4B Ce1 105.4(3) 8_646 3 ?
T4B X4B Ce1 113.1(3) 8_656 3 ?
T4A X4B Ce1 113.1(3) 8_656 3 ?
Ce2 X4B Ce1 99.9(2) 8_656 3 ?
T1B X5A T1A 0.0(2) 6_656 6_656 ?
T1B X5A T1B 132.1(7) 6_656 1_554 ?
T1A X5A T1B 132.1(7) 6_656 1_554 ?
T1B X5A T1A 132.1(7) 6_656 1_554 ?
T1A X5A T1A 132.1(7) 6_656 1_554 ?
T1B X5A T1A 0.00(13) 1_554 1_554 ?
T1B X5A Ce2 108.77(16) 6_656 1_554 ?
T1A X5A Ce2 108.77(16) 6_656 1_554 ?
T1B X5A Ce2 101.77(16) 1_554 1_554 ?
T1A X5A Ce2 101.77(16) 1_554 1_554 ?
T1B X5A Ce2 101.77(16) 6_656 6_656 ?
T1A X5A Ce2 101.77(16) 6_656 6_656 ?
T1B X5A Ce2 108.77(16) 1_554 6_656 ?
T1A X5A Ce2 108.77(16) 1_554 6_656 ?
Ce2 X5A Ce2 99.4(4) 1_554 6_656 ?
T1B X5B T1A 0.0(2) 6_656 6_656 ?
T1B X5B T1B 132.1(7) 6_656 1_554 ?
T1A X5B T1B 132.1(7) 6_656 1_554 ?
T1B X5B T1A 132.1(7) 6_656 1_554 ?
T1A X5B T1A 132.1(7) 6_656 1_554 ?
T1B X5B T1A 0.00(13) 1_554 1_554 ?
T1B X5B Ce2 108.77(16) 6_656 1_554 ?
T1A X5B Ce2 108.77(16) 6_656 1_554 ?
T1B X5B Ce2 101.77(16) 1_554 1_554 ?
T1A X5B Ce2 101.77(16) 1_554 1_554 ?
T1B X5B Ce2 101.77(16) 6_656 6_656 ?
T1A X5B Ce2 101.77(16) 6_656 6_656 ?
T1B X5B Ce2 108.77(16) 1_554 6_656 ?
T1A X5B Ce2 108.77(16) 1_554 6_656 ?
Ce2 X5B Ce2 99.4(4) 1_554 6_656 ?
T3B N1 T3A 0.00(13) . . ?
T3B N1 T4B 131.3(5) . . ?
T3A N1 T4B 131.3(5) . . ?
T3B N1 T4A 131.3(5) . . ?
T3A N1 T4A 131.3(5) . . ?
T4B N1 T4A 0.00(15) . . ?
T3B N1 T2B 111.7(4) . . ?
T3A N1 T2B 111.7(4) . . ?
T4B N1 T2B 113.9(4) . . ?
T4A N1 T2B 113.9(4) . . ?
T3B N1 T2A 111.7(4) . . ?
T3A N1 T2A 111.7(4) . . ?
T4B N1 T2A 113.9(4) . . ?
T4A N1 T2A 113.9(4) . . ?
T2B N1 T2A 0.00(11) . . ?
T3B N1 Ce2 92.6(3) . 7_556 ?
T3A N1 Ce2 92.6(3) . 7_556 ?
T4B N1 Ce2 87.3(3) . 7_556 ?
T4A N1 Ce2 87.3(3) . 7_556 ?
T2B N1 Ce2 110.0(3) . 7_556 ?
T2A N1 Ce2 110.0(3) . 7_556 ?
T3B N2 T3A 0.00(12) 8_656 8_656 ?
T3B N2 T3A 122.4(4) 8_656 . ?
T3A N2 T3A 122.4(4) 8_656 . ?
T3B N2 T3B 122.4(4) 8_656 . ?
T3A N2 T3B 122.4(4) 8_656 . ?
T3A N2 T3B 0.00(16) . . ?
T3B N2 T4B 113.9(4) 8_656 1_565 ?
T3A N2 T4B 113.9(4) 8_656 1_565 ?
T3A N2 T4B 115.0(4) . 1_565 ?
T3B N2 T4B 115.0(4) . 1_565 ?
T3B N2 T4A 113.9(4) 8_656 1_565 ?
T3A N2 T4A 113.9(4) 8_656 1_565 ?
T3A N2 T4A 115.0(4) . 1_565 ?
T3B N2 T4A 115.0(4) . 1_565 ?
T4B N2 T4A 0.00(11) 1_565 1_565 ?
T1B O T1A 0.000(9) 6_656 6_656 ?
T1B O Ce2 114.5(3) 6_656 6_666 ?
T1A O Ce2 114.5(3) 6_656 6_666 ?
T1B O Ce1 107.4(3) 6_656 2_565 ?
T1A O Ce1 107.4(3) 6_656 2_565 ?
Ce2 O Ce1 127.3(3) 6_666 2_565 ?
T1B O Ce2 109.8(3) 6_656 1_564 ?
T1A O Ce2 109.8(3) 6_656 1_564 ?
Ce2 O Ce2 94.6(2) 6_666 1_564 ?
Ce1 O Ce2 100.0(2) 2_565 1_564 ?

loop_
_geom_bond_atom_site_label_1
_geom_bond_atom_site_label_2
_geom_bond_distance
_geom_bond_site_symmetry_2
_geom_bond_publ_flag
Ce1 X1B 2.448(7) 6_656 ?
Ce1 X1A 2.448(7) 6_656 ?
Ce1 X1B 2.448(7) 2_454 ?
Ce1 X1A 2.448(7) 2_454 ?
Ce1 O 2.676(6) 6_645 ?
Ce1 O 2.676(6) 2_465 ?
Ce1 X4B 2.749(7) 7 ?
Ce1 X4B 2.749(7) 3_444 ?
Ce1 X4A 2.749(7) 7 ?
Ce1 X4A 2.749(7) 3_444 ?
Ce1 T1B 3.391(2) 5_556 ?
Ce1 T1A 3.391(2) 5_556 ?
Ce2 O 2.481(6) 6_646 ?
Ce2 X5B 2.517(7) 1_556 ?
Ce2 X5A 2.517(7) 1_556 ?
Ce2 X3B 2.547(7) . ?
Ce2 X3A 2.547(7) . ?
Ce2 X4B 2.670(7) 8_646 ?
Ce2 X4A 2.670(7) 8_646 ?
Ce2 O 2.738(6) 1_546 ?
Ce2 X2B 2.795(7) 7_556 ?
Ce2 X2A 2.795(7) 7_556 ?
Ce2 X3A 2.995(7) 1_545 ?
Ce2 N1 3.002(7) 7_556 ?
T1A O 1.643(7) 6_656 ?
T1A X2B 1.675(7) 7_556 ?
T1A X2A 1.675(7) 7_556 ?
T1A X1B 1.686(7) 6_657 ?
T1A X1A 1.686(7) 6_657 ?
T1A X5B 1.710(5) 1_556 ?
T1A X5A 1.710(5) 1_556 ?
T1A Ce1 3.391(2) 1_556 ?
T1A Ce2 3.468(2) 6_657 ?
T1A Ce2 3.497(2) 1_565 ?
T1B O 1.643(7) 6_656 ?
T1B X2B 1.675(7) 7_556 ?
T1B X2A 1.675(7) 7_556 ?
T1B X1B 1.686(7) 6_657 ?
T1B X1A 1.686(7) 6_657 ?
T1B X5B 1.710(5) 1_556 ?
T1B X5A 1.710(5) 1_556 ?
T1B T2B 2.963(3) 6_657 ?
T1B Ce1 3.391(2) 1_556 ?
T1B Ce2 3.468(2) 6_657 ?
T1B Ce2 3.497(2) 1_565 ?
T2A X3B 1.691(7) . ?
T2A X3A 1.691(7) . ?
T2A X1B 1.709(7) . ?
T2A X1A 1.709(7) . ?
T2A X4B 1.713(9) 8_656 ?
T2A X4A 1.713(9) 8_656 ?
T2A N1 1.761(8) . ?
T2A T3B 2.906(3) . ?
T2A Ce2 3.371(3) 1_565 ?
T2B X3B 1.691(7) . ?
T2B X3A 1.691(7) . ?
T2B X1B 1.709(7) . ?
T2B X1A 1.709(7) . ?
T2B X4B 1.713(9) 8_656 ?
T2B X4A 1.713(9) 8_656 ?
T2B N1 1.761(8) . ?
T2B T3B 2.906(3) . ?
T2B T3A 2.906(3) . ?
T2B T4B 2.947(4) . ?
T2B T1B 2.963(3) 6_657 ?
T2B T4B 2.967(4) 1_565 ?
T3A X2B 1.691(7) 8_656 ?
T3A X2A 1.691(7) 8_656 ?
T3A N2 1.745(8) 8_646 ?
T3A N1 1.750(8) . ?
T3A N2 1.760(8) . ?
T3B X2B 1.691(7) 8_656 ?
T3B X2A 1.691(7) 8_656 ?
T3B N2 1.745(8) 8_646 ?
T3B N1 1.750(8) . ?
T3B N2 1.760(8) . ?
T3B T4B 2.939(3) 8_656 ?
T3B T4B 2.970(4) 1_565 ?
T3B Ce2 3.544(2) 7_556 ?
T4A X3B 1.713(6) 7_556 ?
T4A X3A 1.713(6) 7_556 ?
T4A X4B 1.724(7) 8_646 ?
T4A X4A 1.724(7) 8_646 ?
T4A N1 1.754(8) . ?
T4A N2 1.761(8) 1_545 ?
T4A Ce2 3.405(2) 7_556 ?
T4B X3B 1.713(6) 7_556 ?
T4B X3A 1.713(6) 7_556 ?
T4B X4B 1.724(7) 8_646 ?
T4B X4A 1.724(7) 8_646 ?
T4B N1 1.754(8) . ?
T4B N2 1.761(8) 1_545 ?
T4B T3B 2.939(3) 8_646 ?
T4B T2B 2.967(4) 1_545 ?
T4B T3B 2.970(4) 1_545 ?
T4B Ce2 3.405(2) 7_556 ?
X1A T1B 1.686(7) 6_657 ?
X1A T1A 1.686(7) 6_657 ?
X1A Ce1 2.448(7) 2_556 ?
X1B T1B 1.686(7) 6_657 ?
X1B T1A 1.686(7) 6_657 ?
X1B Ce1 2.448(7) 2_556 ?
X2A T1B 1.675(7) 7_556 ?
X2A T1A 1.675(7) 7_556 ?
X2A T3B 1.691(7) 8_646 ?
X2A T3A 1.691(7) 8_646 ?
X2A Ce2 2.795(7) 7_556 ?
X2B T1B 1.675(7) 7_556 ?
X2B T1A 1.675(7) 7_556 ?
X2B T3B 1.691(7) 8_646 ?
X2B T3A 1.691(7) 8_646 ?
X2B Ce2 2.795(7) 7_556 ?
X3A T4B 1.713(6) 7_556 ?
X3A T4A 1.713(6) 7_556 ?
X3A Ce2 2.995(7) 1_565 ?
X3B T4B 1.713(6) 7_556 ?
X3B T4A 1.713(6) 7_556 ?
X4A T2B 1.713(8) 8_646 ?
X4A T2A 1.713(8) 8_646 ?
X4A T4B 1.724(7) 8_656 ?
X4A T4A 1.724(7) 8_656 ?
X4A Ce2 2.670(7) 8_656 ?
X4A Ce1 2.749(7) 3 ?
X4B T2B 1.713(8) 8_646 ?
X4B T2A 1.713(8) 8_646 ?
X4B T4B 1.724(7) 8_656 ?
X4B T4A 1.724(7) 8_656 ?
X4B Ce2 2.670(7) 8_656 ?
X4B Ce1 2.749(7) 3 ?
X5A T1B 1.710(5) 6_656 ?
X5A T1A 1.710(5) 6_656 ?
X5A T1B 1.710(5) 1_554 ?
X5A T1A 1.710(5) 1_554 ?
X5A Ce2 2.517(7) 1_554 ?
X5A Ce2 2.517(7) 6_656 ?
X5B T1B 1.710(5) 6_656 ?
X5B T1A 1.710(5) 6_656 ?
X5B T1B 1.710(5) 1_554 ?
X5B T1A 1.710(5) 1_554 ?
X5B Ce2 2.517(7) 1_554 ?
X5B Ce2 2.517(7) 6_656 ?
N1 Ce2 3.002(7) 7_556 ?
N2 T3B 1.745(8) 8_656 ?
N2 T3A 1.745(8) 8_656 ?
N2 T4B 1.761(8) 1_565 ?
N2 T4A 1.761(8) 1_565 ?
O T1B 1.643(7) 6_656 ?
O T1A 1.643(7) 6_656 ?
O Ce2 2.481(6) 6_666 ?
O Ce1 2.676(6) 2_565 ?
O Ce2 2.738(6) 1_564 ?
